data_7219426
loop_
_publ_author_name
'Podyachev, Sergey Nicolaevich'
'Masliy, Alexey Nicolaevich'
'Semenov, Vyacheslav Engelsovich'
'Syakaev, Victor Vasil'evich'
'Sudakova, Svetlana'
'Voronina, Julia Konstantinovna'
'Ivanov, Vladimir Timofeevich'
'Kuznetsov, Andrey Mikhailovich'
'Gogolashvili, Edward Lavrentievich'
'Reznik, Vladimir Savich'
'Konovalov, Alexander Ivanovich'

_publ_section_title
;
 Silver mediated duplex-type complexes of pyrimidinophanes and their
 acyclic counterparts
;
_journal_name_full 'RSC Adv.'
_journal_paper_doi 10.1039/C4RA14070B
_journal_year 2015
_chemical_formula_moiety 'C16 H26 Ag2 N8 O6 S2'
_chemical_formula_sum 'C16 H26 Ag2 N8 O6 S2'
_chemical_formula_weight 706.31
_chemical_name_common 'dimer complex of 2-thiomethyl-4-dimethylamino-6-methylpyrimidine with AgNO3'
_chemical_name_systematic 'dimer complex of 2-thiomethyl-4-dimethylamino-6-methylpyrimidine with AgNO3'
_space_group_IT_number 14
_symmetry_cell_setting monoclinic
_symmetry_Int_Tables_number 14
_symmetry_space_group_name_Hall '-P 2yn'
_symmetry_space_group_name_H-M 'P 1 21/n 1'
_atom_sites_solution_hydrogens geom
_atom_sites_solution_primary direct
_atom_sites_solution_secondary difmap
_audit_creation_method SHELXL-97
_audit_update_record
;
2014-07-03 deposited with the CCDC.
2015-01-28 downloaded from the CCDC.
;
_cell_angle_alpha 90.00
_cell_angle_beta 99.246(3)
_cell_angle_gamma 90.00
_cell_formula_units_Z 4
_cell_length_a 10.094(3)
_cell_length_b 20.188(6)
_cell_length_c 12.319(4)
_cell_measurement_temperature 150(2)
_cell_measurement_theta_max 52
_cell_measurement_theta_min -3
_cell_volume 2477.7(13)
_computing_cell_refinement 'Bruker SAINT'
_computing_data_collection 'Bruker APEX2'
_computing_data_reduction 'Bruker SAINT'
_computing_structure_refinement 'SHELXS-97 (Sheldrick, 2008)'
_computing_structure_solution 'SHELXS-97 (Sheldrick, 2008)'
_diffrn_ambient_temperature 150(2)
_diffrn_measured_fraction_theta_full 0.999
_diffrn_measured_fraction_theta_max 0.999
_diffrn_measurement_device_type 'Bruker APEX-II CCD'
_diffrn_measurement_method '\w scans'
_diffrn_radiation_monochromator graphite
_diffrn_radiation_type MoK\a
_diffrn_radiation_wavelength 0.71073
_diffrn_reflns_av_R_equivalents 0.0499
_diffrn_reflns_av_sigmaI/netI 0.0316
_diffrn_reflns_limit_h_max 12
_diffrn_reflns_limit_h_min -12
_diffrn_reflns_limit_k_max 24
_diffrn_reflns_limit_k_min -24
_diffrn_reflns_limit_l_max 15
_diffrn_reflns_limit_l_min -15
_diffrn_reflns_number 18500
_diffrn_reflns_theta_full 26.00
_diffrn_reflns_theta_max 26.00
_diffrn_reflns_theta_min 2.02
_diffrn_source 'fine-focus sealed tube'
_exptl_absorpt_coefficient_mu 1.798
_exptl_absorpt_correction_T_max 0.8407
_exptl_absorpt_correction_T_min 0.7150
_exptl_absorpt_correction_type multi-scan
_exptl_crystal_colour colorless
_exptl_crystal_density_diffrn 1.893
_exptl_crystal_density_method 'not measured'
_exptl_crystal_description prizm
_exptl_crystal_F_000 1408
_exptl_crystal_size_max 0.20
_exptl_crystal_size_mid 0.15
_exptl_crystal_size_min 0.10
_refine_diff_density_max 0.761
_refine_diff_density_min -1.225
_refine_diff_density_rms 0.100
_refine_ls_extinction_method none
_refine_ls_goodness_of_fit_ref 0.987
_refine_ls_hydrogen_treatment mixed
_refine_ls_matrix_type full
_refine_ls_number_parameters 308
_refine_ls_number_reflns 4862
_refine_ls_number_restraints 0
_refine_ls_restrained_S_all 0.987
_refine_ls_R_factor_all 0.0372
_refine_ls_R_factor_gt 0.0321
_refine_ls_shift/su_max 0.001
_refine_ls_shift/su_mean 0.000
_refine_ls_structure_factor_coef Fsqd
_refine_ls_weighting_details 'calc w=1/[\s^2^(Fo^2^)+(0.0476P)^2^+1.8529P] where P=(Fo^2^+2Fc^2^)/3'
_refine_ls_weighting_scheme calc
_refine_ls_wR_factor_gt 0.0870
_refine_ls_wR_factor_ref 0.0904
_reflns_number_gt 4246
_reflns_number_total 4862
_reflns_threshold_expression >2sigma(I)
_cod_data_source_file c4ra14070b2.cif
_cod_data_source_block shelxl
_cod_original_cell_volume 2477.8(12)
_cod_original_sg_symbol_H-M 'P 21/n'
_cod_database_code 7219426

loop_
_symmetry_equiv_pos_as_xyz
'x, y, z'
'-x+1/2, y+1/2, -z+1/2'
'-x, -y, -z'
'x-1/2, -y-1/2, z-1/2'

loop_
_atom_site_label
_atom_site_type_symbol
_atom_site_fract_x
_atom_site_fract_y
_atom_site_fract_z
_atom_site_U_iso_or_equiv
_atom_site_adp_type
_atom_site_occupancy
_atom_site_symmetry_multiplicity
_atom_site_calc_flag
_atom_site_refinement_flags
_atom_site_disorder_assembly
_atom_site_disorder_group
Ag1 Ag 0.14344(3) 0.062198(12) 0.56883(2) 0.04560(10) Uani 1 1 d . A 4
Ag2 Ag 0.16569(3) 0.041690(16) 0.81989(2) 0.05886(11) Uani 1 1 d . A 4
S11 S 0.06791(9) -0.06278(4) 0.70774(7) 0.0457(2) Uani 1 1 d . A 4
S23 S -0.04780(8) 0.11268(4) 0.73041(7) 0.04130(18) Uani 1 1 d . A 4
N1 N 0.2088(3) -0.03757(12) 0.5518(2) 0.0371(5) Uani 1 1 d . A 4
N25 N 0.1610(3) 0.02327(15) 1.0543(2) 0.0474(7) Uani 1 1 d . A 4
N15 N -0.0289(3) 0.24095(13) 0.6829(2) 0.0400(6) Uani 1 1 d . A 4
C12 C 0.0734(5) -0.13347(19) 0.7983(3) 0.0631(10) Uani 1 1 d . A 4
H123 H 0.0166 -0.1255 0.8524 0.095 Uiso 1 1 calc R A 4
H121 H 0.1639 -0.1404 0.8343 0.095 Uiso 1 1 calc R A 4
H122 H 0.0426 -0.1721 0.7562 0.095 Uiso 1 1 calc R A 4
N3 N 0.2122(3) -0.14916(13) 0.6137(2) 0.0412(6) Uani 1 1 d . A 4
C14 C 0.0056(3) 0.18116(15) 0.6588(2) 0.0360(6) Uani 1 1 d . A 4
C7 C 0.3318(4) 0.00042(18) 0.4090(3) 0.0519(8) Uani 1 1 d . A 4
H73 H 0.2902 0.0409 0.4265 0.078 Uiso 1 1 calc R A 4
H72 H 0.3020 -0.0104 0.3331 0.078 Uiso 1 1 calc R A 4
H71 H 0.4275 0.0057 0.4217 0.078 Uiso 1 1 calc R A 4
N13 N 0.0790(3) 0.16263(12) 0.5818(2) 0.0398(6) Uani 1 1 d . A 4
O28 O 0.1514(3) 0.01396(15) 1.1515(2) 0.0705(8) Uani 1 1 d . A 4
C2 C 0.1773(3) -0.08699(15) 0.6157(2) 0.0370(6) Uani 1 1 d . A 4
N20 N -0.0165(3) 0.35310(14) 0.6507(2) 0.0511(7) Uani 1 1 d . A 4
C4 C 0.2904(3) -0.16659(16) 0.5380(3) 0.0420(7) Uani 1 1 d . A 4
C6 C 0.2936(3) -0.05432(16) 0.4802(2) 0.0401(7) Uani 1 1 d . A 4
C16 C 0.0156(3) 0.29161(15) 0.6250(3) 0.0413(7) Uani 1 1 d . A 4
C5 C 0.3371(3) -0.11727(16) 0.4726(3) 0.0439(7) Uani 1 1 d . A 4
H5 H 0.3969 -0.1278 0.4251 0.053 Uiso 1 1 calc R A 4
C18 C 0.1206(3) 0.21320(16) 0.5220(3) 0.0437(7) Uani 1 1 d . A 4
C24 C -0.1376(4) 0.15092(19) 0.8284(3) 0.0562(9) Uani 1 1 d . A 4
H243 H -0.1710 0.1173 0.8720 0.084 Uiso 1 1 calc R A 4
H241 H -0.2113 0.1761 0.7902 0.084 Uiso 1 1 calc R A 4
H242 H -0.0783 0.1798 0.8754 0.084 Uiso 1 1 calc R A 4
O26 O 0.1400(4) 0.07751(16) 1.0111(3) 0.0848(10) Uani 1 1 d . A 4
C17 C 0.0910(4) 0.27712(17) 0.5404(3) 0.0470(8) Uani 1 1 d . A 4
H17 H 0.1195 0.3109 0.4983 0.056 Uiso 1 1 calc R A 4
C22 C -0.0901(5) 0.3657(2) 0.7408(4) 0.0668(11) Uani 1 1 d . A 4
H221 H -0.1036 0.4125 0.7475 0.100 Uiso 1 1 calc R A 4
H222 H -0.0398 0.3490 0.8080 0.100 Uiso 1 1 calc R A 4
H223 H -0.1756 0.3438 0.7265 0.100 Uiso 1 1 calc R A 4
C21 C 0.0258(5) 0.41081(18) 0.5950(4) 0.0684(11) Uani 1 1 d . A 4
H213 H -0.0068 0.4502 0.6256 0.103 Uiso 1 1 calc R A 4
H212 H -0.0098 0.4083 0.5180 0.103 Uiso 1 1 calc R A 4
H211 H 0.1221 0.4121 0.6045 0.103 Uiso 1 1 calc R A 4
N8 N 0.3182(3) -0.23059(14) 0.5299(2) 0.0507(7) Uani 1 1 d . A 4
C10 C 0.2612(4) -0.27985(17) 0.5958(3) 0.0576(9) Uani 1 1 d . A 4
H101 H 0.2916 -0.3232 0.5791 0.086 Uiso 1 1 calc R A 4
H103 H 0.1650 -0.2782 0.5793 0.086 Uiso 1 1 calc R A 4
H102 H 0.2896 -0.2706 0.6725 0.086 Uiso 1 1 calc R A 4
C9 C 0.3896(5) -0.2549(2) 0.4434(3) 0.0667(11) Uani 1 1 d . A 4
H93 H 0.4002 -0.3020 0.4498 0.100 Uiso 1 1 calc R A 4
H91 H 0.4763 -0.2343 0.4508 0.100 Uiso 1 1 calc R A 4
H92 H 0.3391 -0.2442 0.3727 0.100 Uiso 1 1 calc R A 4
C19 C 0.2033(5) 0.1935(2) 0.4363(3) 0.0643(11) Uani 1 1 d . A 4
H193 H 0.2127 0.1461 0.4361 0.097 Uiso 1 1 calc R A 4
H191 H 0.2904 0.2136 0.4528 0.097 Uiso 1 1 calc R A 4
H192 H 0.1596 0.2080 0.3654 0.097 Uiso 1 1 calc R A 4
O27 O 0.1925(4) -0.02236(17) 0.9962(3) 0.0896(11) Uani 1 1 d . A 4
N29 N 0.4266(3) 0.11279(19) 0.7526(3) 0.0626(9) Uani 1 1 d . A 4
O30 O 0.3737(4) 0.0884(3) 0.8258(3) 0.1125(15) Uani 1 1 d . A 4
O32 O 0.5226(4) 0.1491(3) 0.7758(4) 0.1299(18) Uani 1 1 d . A 4
O31 O 0.3860(4) 0.1015(4) 0.6590(3) 0.150(2) Uani 1 1 d . A 4

loop_
_atom_site_aniso_label
_atom_site_aniso_U_11
_atom_site_aniso_U_22
_atom_site_aniso_U_33
_atom_site_aniso_U_23
_atom_site_aniso_U_13
_atom_site_aniso_U_12
Ag1 0.06133(18) 0.02949(14) 0.04992(16) 0.00122(10) 0.02085(12) 0.00534(10)
Ag2 0.0776(2) 0.0566(2) 0.04400(17) 0.00192(12) 0.01464(14) -0.00669(14)
S11 0.0583(5) 0.0334(4) 0.0503(5) 0.0000(3) 0.0235(4) -0.0011(3)
S23 0.0473(4) 0.0314(4) 0.0472(4) 0.0025(3) 0.0139(3) -0.0011(3)
N1 0.0461(14) 0.0305(13) 0.0359(13) -0.0012(10) 0.0101(11) 0.0018(10)
N25 0.0535(16) 0.0490(17) 0.0411(15) 0.0031(13) 0.0119(12) -0.0098(13)
N15 0.0449(14) 0.0328(13) 0.0428(14) 0.0019(11) 0.0089(11) 0.0039(11)
C12 0.090(3) 0.044(2) 0.063(2) 0.0122(18) 0.034(2) -0.0059(19)
N3 0.0498(15) 0.0307(13) 0.0435(14) -0.0006(11) 0.0088(12) -0.0010(11)
C14 0.0361(15) 0.0333(15) 0.0376(15) 0.0010(12) 0.0025(12) 0.0003(12)
C7 0.069(2) 0.0428(19) 0.0483(19) 0.0057(15) 0.0232(17) 0.0015(16)
N13 0.0479(15) 0.0311(13) 0.0426(14) -0.0010(11) 0.0136(11) 0.0000(11)
O28 0.103(2) 0.0711(19) 0.0412(14) 0.0066(13) 0.0228(14) -0.0052(16)
C2 0.0431(16) 0.0322(15) 0.0358(15) -0.0033(12) 0.0066(12) 0.0004(12)
N20 0.0649(18) 0.0320(14) 0.0575(17) 0.0027(12) 0.0136(14) 0.0077(13)
C4 0.0447(17) 0.0356(16) 0.0439(17) -0.0055(13) 0.0011(13) 0.0046(13)
C6 0.0471(17) 0.0390(17) 0.0346(15) -0.0011(12) 0.0075(13) -0.0011(13)
C16 0.0475(17) 0.0306(15) 0.0445(16) 0.0022(13) 0.0037(13) 0.0031(13)
C5 0.0528(18) 0.0401(17) 0.0409(16) -0.0014(13) 0.0137(14) 0.0074(14)
C18 0.0502(18) 0.0385(17) 0.0441(17) 0.0010(14) 0.0131(14) -0.0025(14)
C24 0.062(2) 0.050(2) 0.064(2) 0.0061(18) 0.0315(18) 0.0085(17)
O26 0.139(3) 0.0537(18) 0.0676(19) 0.0184(15) 0.0335(19) 0.0072(19)
C17 0.058(2) 0.0359(17) 0.0491(18) 0.0080(14) 0.0140(15) -0.0020(14)
C22 0.092(3) 0.044(2) 0.069(3) -0.0027(18) 0.024(2) 0.018(2)
C21 0.089(3) 0.0304(18) 0.087(3) 0.0066(19) 0.018(2) 0.0012(18)
N8 0.0650(19) 0.0320(14) 0.0559(17) -0.0037(12) 0.0128(14) 0.0099(12)
C10 0.065(2) 0.0324(18) 0.074(2) 0.0034(17) 0.0047(19) 0.0044(15)
C9 0.086(3) 0.046(2) 0.071(3) -0.0082(19) 0.024(2) 0.023(2)
C19 0.091(3) 0.047(2) 0.065(2) -0.0009(18) 0.042(2) -0.004(2)
O27 0.146(3) 0.066(2) 0.0650(19) -0.0021(16) 0.042(2) 0.018(2)
N29 0.0485(18) 0.081(2) 0.061(2) -0.0178(18) 0.0178(16) -0.0059(17)
O30 0.079(2) 0.169(4) 0.094(3) 0.026(3) 0.027(2) -0.033(3)
O32 0.093(3) 0.185(5) 0.119(3) -0.042(3) 0.040(2) -0.071(3)
O31 0.084(3) 0.283(8) 0.082(3) -0.041(4) 0.013(2) -0.053(4)

loop_
_atom_type_symbol
_atom_type_description
_atom_type_scat_dispersion_real
_atom_type_scat_dispersion_imag
_atom_type_scat_source
C C 0.0033 0.0016 'International Tables Vol C Tables 4.2.6.8 and 6.1.1.4'
H H 0.0000 0.0000 'International Tables Vol C Tables 4.2.6.8 and 6.1.1.4'
N N 0.0061 0.0033 'International Tables Vol C Tables 4.2.6.8 and 6.1.1.4'
O O 0.0106 0.0060 'International Tables Vol C Tables 4.2.6.8 and 6.1.1.4'
S S 0.1246 0.1234 'International Tables Vol C Tables 4.2.6.8 and 6.1.1.4'
Ag Ag -0.8971 1.1015 'International Tables Vol C Tables 4.2.6.8 and 6.1.1.4'

loop_
_geom_angle_atom_site_label_1
_geom_angle_atom_site_label_2
_geom_angle_atom_site_label_3
_geom_angle
N1 Ag1 N13 178.55(9)
N1 Ag1 Ag2 89.88(7)
N13 Ag1 Ag2 91.51(7)
O30 Ag2 O27 102.34(14)
O30 Ag2 O26 94.79(14)
O27 Ag2 O26 49.45(10)
O30 Ag2 S11 127.75(13)
O27 Ag2 S11 91.19(9)
O26 Ag2 S11 129.55(8)
O30 Ag2 S23 117.78(13)
O27 Ag2 S23 127.01(9)
O26 Ag2 S23 91.98(9)
S11 Ag2 S23 90.21(3)
O30 Ag2 Ag1 84.02(10)
O27 Ag2 Ag1 156.44(8)
O26 Ag2 Ag1 153.59(7)
S11 Ag2 Ag1 67.70(2)
S23 Ag2 Ag1 65.91(2)
C2 S11 C12 102.49(17)
C2 S11 Ag2 109.75(11)
C12 S11 Ag2 109.76(15)
C14 S23 C24 103.08(16)
C14 S23 Ag2 109.54(10)
C24 S23 Ag2 114.42(14)
C2 N1 C6 115.3(3)
C2 N1 Ag1 122.5(2)
C6 N1 Ag1 122.1(2)
O26 N25 O28 121.7(3)
O26 N25 O27 117.3(3)
O28 N25 O27 121.1(3)
C14 N15 C16 116.9(3)
C2 N3 C4 116.7(3)
N15 C14 N13 127.9(3)
N15 C14 S23 119.7(2)
N13 C14 S23 112.3(2)
C14 N13 C18 115.1(3)
C14 N13 Ag1 121.5(2)
C18 N13 Ag1 123.0(2)
N3 C2 N1 127.9(3)
N3 C2 S11 118.4(2)
N1 C2 S11 113.7(2)
C16 N20 C21 122.3(3)
C16 N20 C22 121.1(3)
C21 N20 C22 116.5(3)
N8 C4 N3 117.1(3)
N8 C4 C5 123.4(3)
N3 C4 C5 119.5(3)
C5 C6 N1 121.4(3)
C5 C6 C7 122.4(3)
N1 C6 C7 116.2(3)
N20 C16 N15 117.4(3)
N20 C16 C17 123.1(3)
N15 C16 C17 119.4(3)
C6 C5 C4 118.8(3)
C17 C18 N13 121.9(3)
C17 C18 C19 122.3(3)
N13 C18 C19 115.8(3)
N25 O26 Ag2 96.5(2)
C18 C17 C16 118.7(3)
C4 N8 C10 120.9(3)
C4 N8 C9 121.0(3)
C10 N8 C9 117.5(3)
N25 O27 Ag2 96.6(2)
O31 N29 O32 119.0(4)
O31 N29 O30 121.2(4)
O32 N29 O30 119.8(4)
N29 O30 Ag2 130.4(3)

loop_
_geom_bond_atom_site_label_1
_geom_bond_atom_site_label_2
_geom_bond_distance
Ag1 N1 2.140(3)
Ag1 N13 2.143(3)
Ag1 Ag2 3.0927(10)
Ag2 O30 2.292(4)
Ag2 O27 2.505(3)
Ag2 O26 2.518(3)
Ag2 S11 2.6254(10)
Ag2 S23 2.6738(10)
S11 C2 1.773(3)
S11 C12 1.807(4)
S23 C14 1.770(3)
S23 C24 1.796(3)
N1 C2 1.341(4)
N1 C6 1.366(4)
N25 O26 1.221(4)
N25 O28 1.231(4)
N25 O27 1.239(4)
N15 C14 1.304(4)
N15 C16 1.364(4)
N3 C2 1.305(4)
N3 C4 1.361(4)
C14 N13 1.347(4)
C7 C6 1.499(5)
N13 C18 1.364(4)
N20 C16 1.334(4)
N20 C21 1.451(5)
N20 C22 1.454(5)
C4 N8 1.329(4)
C4 C5 1.408(5)
C6 C5 1.353(4)
C16 C17 1.416(5)
C18 C17 1.352(5)
C18 C19 1.500(5)
N8 C10 1.459(5)
N8 C9 1.464(4)
N29 O31 1.182(5)
N29 O32 1.212(5)
N29 O30 1.223(5)
